data_7705956
loop_
_publ_author_name
'Kong, Ming'
'Feng, Xin'
'Wang, Jia'
'Zhang, Yi-Quan'
'Song, You'

_publ_section_title
;
 Tuning magnetic anisotropy via terminal ligands along the DyDy
 orientation in novel centrosymmetric [Dy<sub>2</sub>] single molecule
 magnets.
;
_journal_issue 2
_journal_name_full 'Dalton transactions (Cambridge, England : 2003)'
_journal_page_first 568
_journal_page_last 577
_journal_paper_doi 10.1039/d0dt03854g
_journal_volume 50
_journal_year 2021
_chemical_formula_moiety 'C8 H11 Dy N2 O10, C2 H3 N'
_chemical_formula_sum 'C10 H14 Dy N3 O10'
_chemical_formula_weight 498.74
_space_group_crystal_system triclinic
_space_group_IT_number 2
_space_group_name_Hall '-P 1'
_space_group_name_H-M_alt 'P -1'
_atom_sites_solution_hydrogens mixed
_atom_sites_solution_primary iterative
_audit_creation_date 2020-07-26
_audit_creation_method
;
Olex2 1.2
(compiled 2018.05.29 svn.r3508 for OlexSys, GUI svn.r5506)
;
_audit_update_record
;
2020-08-17 deposited with the CCDC.	2020-12-07 downloaded from the CCDC.
;
_cell_angle_alpha 68.2340(10)
_cell_angle_beta 83.263(2)
_cell_angle_gamma 67.5390(10)
_cell_formula_units_Z 2
_cell_length_a 8.9910(6)
_cell_length_b 9.4021(5)
_cell_length_c 11.1152(7)
_cell_measurement_reflns_used 6344
_cell_measurement_temperature 296(2)
_cell_measurement_theta_max 27.51
_cell_measurement_theta_min 2.58
_cell_volume 806.10(9)
_computing_cell_refinement 'SAINT v8.34A (Bruker, 2013)'
_computing_data_collection 'Bruker SMART'
_computing_data_reduction 'SAINT v8.34A (Bruker, 2013)'
_computing_molecular_graphics 'Olex2 (Dolomanov et al., 2009)'
_computing_publication_material 'Olex2 (Dolomanov et al., 2009)'
_computing_structure_refinement 'ShelXL (Sheldrick, 2015)'
_computing_structure_solution 'olex2.solve (Bourhis et al., 2015)'
_diffrn_ambient_temperature 296.15
_diffrn_measured_fraction_theta_full 0.990
_diffrn_measured_fraction_theta_max 0.990
_diffrn_measurement_device_type 'CCD area detector'
_diffrn_measurement_method 'phi and omega scans'
_diffrn_radiation_monochromator graphite
_diffrn_radiation_type MoK\a
_diffrn_radiation_wavelength 0.71073
_diffrn_reflns_av_R_equivalents 0.0329
_diffrn_reflns_av_unetI/netI 0.0406
_diffrn_reflns_Laue_measured_fraction_full 0.990
_diffrn_reflns_Laue_measured_fraction_max 0.990
_diffrn_reflns_limit_h_max 10
_diffrn_reflns_limit_h_min -10
_diffrn_reflns_limit_k_max 11
_diffrn_reflns_limit_k_min -11
_diffrn_reflns_limit_l_max 13
_diffrn_reflns_limit_l_min -10
_diffrn_reflns_number 5643
_diffrn_reflns_point_group_measured_fraction_full 0.990
_diffrn_reflns_point_group_measured_fraction_max 0.990
_diffrn_reflns_theta_full 24.996
_diffrn_reflns_theta_max 24.996
_diffrn_reflns_theta_min 2.582
_exptl_absorpt_coefficient_mu 4.691
_exptl_absorpt_correction_T_max 0.7456
_exptl_absorpt_correction_T_min 0.3828
_exptl_absorpt_correction_type psi-scan
_exptl_absorpt_process_details
;
SADABS-2014/5 (Bruker,2014/5) was used for absorption correction.
wR2(int) was 0.1042 before and 0.0446 after correction.
The Ratio of minimum to maximum transmission is 0.5134.
The \l/2 correction factor is 0.00150.
;
_exptl_crystal_colour white
_exptl_crystal_colour_primary white
_exptl_crystal_density_diffrn 2.055
_exptl_crystal_density_method 'not measured'
_exptl_crystal_description block
_exptl_crystal_F_000 482
_exptl_crystal_size_max 0.3
_exptl_crystal_size_mid 0.2
_exptl_crystal_size_min 0.2
_refine_diff_density_max 1.337
_refine_diff_density_min -1.344
_refine_diff_density_rms 0.140
_refine_ls_extinction_method none
_refine_ls_goodness_of_fit_ref 1.136
_refine_ls_hydrogen_treatment mixed
_refine_ls_matrix_type full
_refine_ls_number_parameters 228
_refine_ls_number_reflns 2804
_refine_ls_number_restraints 2
_refine_ls_restrained_S_all 1.135
_refine_ls_R_factor_all 0.0257
_refine_ls_R_factor_gt 0.0251
_refine_ls_shift/su_max 0.001
_refine_ls_shift/su_mean 0.000
_refine_ls_structure_factor_coef Fsqd
_refine_ls_weighting_details 'w=1/[\s^2^(Fo^2^)+(0.0203P)^2^+1.6759P] where P=(Fo^2^+2Fc^2^)/3'
_refine_ls_weighting_scheme calc
_refine_ls_wR_factor_gt 0.0627
_refine_ls_wR_factor_ref 0.0630
_reflns_Friedel_coverage 0.000
_reflns_number_gt 2744
_reflns_number_total 2804
_reflns_threshold_expression 'I > 2\s(I)'
_cod_data_source_file d0dt03854g2.cif
_cod_data_source_block a
_cod_depositor_comments 'Adding full bibliography for 7705956--7705959.cif.'
_cod_database_code 7705956
_shelx_shelxl_version_number 2018/3
_shelx_space_group_comment
;
The symmetry employed for this shelxl refinement is uniquely defined
by the following loop, which should always be used as a source of
symmetry information in preference to the above space-group names.
They are only intended as comments.
;
_shelx_estimated_absorpt_t_max 0.454
_shelx_estimated_absorpt_t_min 0.333
_olex2_refinement_description
;
1. Fixed Uiso
 At 1.2 times of:
  All C(H) groups
 At 1.5 times of:
  All C(H,H,H) groups
2. Restrained distances
 O10-H10B
 0.82 with sigma of 0.02
 O10-H10A
 0.82 with sigma of 0.02
3.a Aromatic/amide H refined with riding coordinates:
 C1(H1), C2(H2), C6(H6)
3.b Idealised Me refined as rotating group:
 C7(H7A,H7B,H7C), C8(H8A,H8B,H8C), C9(H9A,H9B,H9C)
;
_olex2_submission_special_instructions 'No special instructions were received'

loop_
_space_group_symop_operation_xyz
'x, y, z'
'-x, -y, -z'

loop_
_atom_site_label
_atom_site_type_symbol
_atom_site_fract_x
_atom_site_fract_y
_atom_site_fract_z
_atom_site_U_iso_or_equiv
_atom_site_adp_type
_atom_site_occupancy
_atom_site_site_symmetry_order
_atom_site_calc_flag
_atom_site_refinement_flags_posn
_atom_site_refinement_flags_adp
_atom_site_refinement_flags_occupancy
_atom_site_disorder_assembly
_atom_site_disorder_group
C1 C 1.0885(6) 0.2866(6) 0.2016(5) 0.0352(12) Uani 1 1 d . . . . .
H1 H 1.190661 0.243727 0.239510 0.042 Uiso 1 1 calc R . . . .
C2 C 0.9589(6) 0.3745(6) 0.2576(5) 0.0295(11) Uani 1 1 d . . . . .
H2 H 0.973165 0.390684 0.332358 0.035 Uiso 1 1 calc R . . . .
C3 C 0.8064(5) 0.4385(5) 0.2003(4) 0.0197(9) Uani 1 1 d . . . . .
C4 C 0.7845(5) 0.4128(5) 0.0884(4) 0.0175(9) Uani 1 1 d . . . . .
C5 C 0.9185(5) 0.3234(5) 0.0356(4) 0.0209(9) Uani 1 1 d . . . . .
C6 C 1.0701(6) 0.2606(6) 0.0897(5) 0.0287(11) Uani 1 1 d . . . . .
H6 H 1.158540 0.201903 0.052516 0.034 Uiso 1 1 calc R . . . .
C7 C 0.6739(7) 0.5589(6) 0.3607(4) 0.0319(11) Uani 1 1 d . . . . .
H7A H 0.719717 0.455750 0.430347 0.048 Uiso 1 1 calc GR . . . .
H7B H 0.568341 0.618993 0.383107 0.048 Uiso 1 1 calc GR . . . .
H7C H 0.741110 0.621913 0.346018 0.048 Uiso 1 1 calc GR . . . .
C8 C 1.0102(6) 0.2160(7) -0.1370(6) 0.0369(13) Uani 1 1 d . . . . .
H8A H 1.093620 0.260378 -0.153340 0.055 Uiso 1 1 calc GR . . . .
H8B H 0.972558 0.223898 -0.217398 0.055 Uiso 1 1 calc GR . . . .
H8C H 1.051981 0.102544 -0.081048 0.055 Uiso 1 1 calc GR . . . .
C9 C 0.7935(9) 0.0236(8) 0.3837(6) 0.0460(15) Uani 1 1 d . . . . .
H9A H 0.818229 0.096344 0.304039 0.069 Uiso 1 1 calc GR . . . .
H9B H 0.692352 0.016381 0.373590 0.069 Uiso 1 1 calc GR . . . .
H9C H 0.876725 -0.083782 0.405411 0.069 Uiso 1 1 calc GR . . . .
C10 C 0.7836(7) 0.0858(6) 0.4847(5) 0.0367(12) Uani 1 1 d . . . . .
Dy1 Dy 0.58562(2) 0.37751(2) -0.11182(2) 0.01290(9) Uani 1 1 d . . . . .
N1 N 0.5636(5) 0.0908(4) 0.0981(3) 0.0192(8) Uani 1 1 d . . . . .
N2 N 0.6417(5) 0.6186(5) -0.3403(4) 0.0249(9) Uani 1 1 d . . . . .
N3 N 0.7775(7) 0.1357(7) 0.5647(5) 0.0508(14) Uani 1 1 d . . . . .
O1 O 0.6628(4) 0.5285(4) 0.2439(3) 0.0221(7) Uani 1 1 d . . . . .
O2 O 0.6378(3) 0.4710(3) 0.0349(3) 0.0158(6) Uani 1 1 d . . . . .
O3 O 0.8789(4) 0.3074(4) -0.0756(3) 0.0220(7) Uani 1 1 d . . . . .
O4 O 0.5531(5) -0.0262(4) 0.1919(3) 0.0331(8) Uani 1 1 d . . . . .
O5 O 0.4521(4) 0.1761(4) 0.0106(3) 0.0207(6) Uani 1 1 d . . . . .
O6 O 0.6838(4) 0.1320(4) 0.0837(3) 0.0224(7) Uani 1 1 d . . . . .
O7 O 0.5631(4) 0.6583(4) -0.2474(3) 0.0265(7) Uani 1 1 d . . . . .
O8 O 0.6878(4) 0.4686(4) -0.3271(3) 0.0289(8) Uani 1 1 d . . . . .
O9 O 0.6731(6) 0.7194(5) -0.4364(4) 0.0466(11) Uani 1 1 d . . . . .
O10 O 0.6701(4) 0.1629(4) -0.1950(3) 0.0261(7) Uani 1 1 d D . . . .
H10A H 0.720(5) 0.163(6) -0.261(3) 0.017(12) Uiso 1 1 d D . . . .
H10B H 0.615(8) 0.104(8) -0.177(7) 0.06(2) Uiso 1 1 d D . . . .

loop_
_atom_site_aniso_label
_atom_site_aniso_U_11
_atom_site_aniso_U_22
_atom_site_aniso_U_33
_atom_site_aniso_U_23
_atom_site_aniso_U_13
_atom_site_aniso_U_12
C1 0.021(3) 0.028(3) 0.048(3) 0.002(2) -0.012(2) -0.013(2)
C2 0.032(3) 0.027(3) 0.030(3) 0.000(2) -0.012(2) -0.018(2)
C3 0.023(2) 0.014(2) 0.021(2) -0.0003(17) -0.0037(17) -0.0107(18)
C4 0.017(2) 0.013(2) 0.022(2) -0.0015(16) -0.0026(17) -0.0095(17)
C5 0.016(2) 0.015(2) 0.030(2) -0.0040(18) 0.0042(18) -0.0093(18)
C6 0.014(2) 0.022(2) 0.043(3) -0.003(2) 0.003(2) -0.0068(19)
C7 0.051(3) 0.037(3) 0.017(2) -0.012(2) -0.002(2) -0.021(3)
C8 0.023(3) 0.033(3) 0.054(3) -0.025(3) 0.020(2) -0.007(2)
C9 0.070(4) 0.042(3) 0.032(3) -0.010(3) -0.007(3) -0.027(3)
C10 0.044(3) 0.030(3) 0.032(3) -0.007(2) 0.007(2) -0.014(2)
Dy1 0.01649(13) 0.01053(12) 0.01385(12) -0.00720(8) 0.00502(7) -0.00576(8)
N1 0.029(2) 0.0148(18) 0.0169(18) -0.0098(15) 0.0078(16) -0.0099(16)
N2 0.036(2) 0.027(2) 0.0178(19) -0.0066(16) 0.0049(16) -0.0205(19)
N3 0.078(4) 0.049(3) 0.034(3) -0.026(2) 0.018(3) -0.027(3)
O1 0.0289(18) 0.0250(17) 0.0186(15) -0.0116(13) -0.0009(13) -0.0123(14)
O2 0.0124(15) 0.0141(14) 0.0209(15) -0.0096(12) 0.0012(11) -0.0018(12)
O3 0.0176(16) 0.0196(16) 0.0274(17) -0.0115(13) 0.0098(13) -0.0050(13)
O4 0.061(3) 0.0243(18) 0.0198(17) -0.0017(14) 0.0013(16) -0.0272(18)
O5 0.0194(16) 0.0197(16) 0.0247(16) -0.0099(13) 0.0039(13) -0.0079(13)
O6 0.0247(17) 0.0183(16) 0.0258(16) -0.0073(13) 0.0026(13) -0.0104(14)
O7 0.038(2) 0.0210(17) 0.0231(17) -0.0099(13) 0.0063(14) -0.0128(15)
O8 0.042(2) 0.0257(18) 0.0223(17) -0.0112(14) 0.0136(15) -0.0171(16)
O9 0.087(3) 0.041(2) 0.0222(19) -0.0046(16) 0.0136(19) -0.044(2)
O10 0.041(2) 0.0212(17) 0.0255(18) -0.0170(14) 0.0169(15) -0.0175(15)

loop_
_atom_type_symbol
_atom_type_description
_atom_type_scat_dispersion_real
_atom_type_scat_dispersion_imag
_atom_type_scat_source
C C 0.0033 0.0016 'International Tables Vol C Tables 4.2.6.8 and 6.1.1.4'
H H 0.0000 0.0000 'International Tables Vol C Tables 4.2.6.8 and 6.1.1.4'
Dy Dy -0.1892 4.4098 'International Tables Vol C Tables 4.2.6.8 and 6.1.1.4'
N N 0.0061 0.0033 'International Tables Vol C Tables 4.2.6.8 and 6.1.1.4'
O O 0.0106 0.0060 'International Tables Vol C Tables 4.2.6.8 and 6.1.1.4'

loop_
_geom_angle_atom_site_label_1
_geom_angle_atom_site_label_2
_geom_angle_atom_site_label_3
_geom_angle
_geom_angle_site_symmetry_1
_geom_angle_site_symmetry_3
_geom_angle_publ_flag
C2 C1 H1 119.2 . . ?
C2 C1 C6 121.5(5) . . ?
C6 C1 H1 119.2 . . ?
C1 C2 H2 120.5 . . ?
C1 C2 C3 119.0(5) . . ?
C3 C2 H2 120.5 . . ?
C2 C3 C4 120.6(4) . . ?
C2 C3 O1 126.7(4) . . ?
O1 C3 C4 112.7(4) . . ?
C5 C4 C3 118.4(4) . . ?
O2 C4 C3 120.7(4) . . ?
O2 C4 C5 120.9(4) . . ?
C4 C5 O3 112.3(4) . . ?
C6 C5 C4 121.9(4) . . ?
C6 C5 O3 125.8(4) . . ?
C1 C6 H6 120.7 . . ?
C5 C6 C1 118.5(4) . . ?
C5 C6 H6 120.7 . . ?
H7A C7 H7B 109.5 . . ?
H7A C7 H7C 109.5 . . ?
H7B C7 H7C 109.5 . . ?
O1 C7 H7A 109.5 . . ?
O1 C7 H7B 109.5 . . ?
O1 C7 H7C 109.5 . . ?
H8A C8 H8B 109.5 . . ?
H8A C8 H8C 109.5 . . ?
H8B C8 H8C 109.5 . . ?
O3 C8 H8A 109.5 . . ?
O3 C8 H8B 109.5 . . ?
O3 C8 H8C 109.5 . . ?
H9A C9 H9B 109.5 . . ?
H9A C9 H9C 109.5 . . ?
H9B C9 H9C 109.5 . . ?
C10 C9 H9A 109.5 . . ?
C10 C9 H9B 109.5 . . ?
C10 C9 H9C 109.5 . . ?
N3 C10 C9 179.1(7) . . ?
O1 Dy1 Dy1 99.01(7) 2_665 2_665 ?
O1 Dy1 O3 155.33(10) 2_665 . ?
O1 Dy1 O5 75.72(10) 2_665 . ?
O2 Dy1 Dy1 32.88(7) . 2_665 ?
O2 Dy1 Dy1 33.26(7) 2_665 2_665 ?
O2 Dy1 O1 66.79(10) 2_665 2_665 ?
O2 Dy1 O1 130.65(10) . 2_665 ?
O2 Dy1 O2 66.13(12) 2_665 . ?
O2 Dy1 O3 65.84(9) . . ?
O2 Dy1 O3 131.86(10) 2_665 . ?
O2 Dy1 O5 76.20(10) 2_665 . ?
O2 Dy1 O5 106.26(10) . . ?
O2 Dy1 O6 75.37(10) . . ?
O2 Dy1 O6 99.98(10) 2_665 . ?
O2 Dy1 O7 78.07(10) . . ?
O2 Dy1 O7 78.35(10) 2_665 . ?
O2 Dy1 O8 116.58(11) . . ?
O2 Dy1 O8 125.32(11) 2_665 . ?
O2 Dy1 O10 139.72(11) 2_665 . ?
O2 Dy1 O10 146.00(12) . . ?
O3 Dy1 Dy1 98.67(7) . 2_665 ?
O3 Dy1 O5 120.81(10) . . ?
O5 Dy1 Dy1 91.50(7) . 2_665 ?
O6 Dy1 Dy1 87.21(7) . 2_665 ?
O6 Dy1 O1 127.10(10) . 2_665 ?
O6 Dy1 O3 70.83(10) . . ?
O6 Dy1 O5 51.53(10) . . ?
O7 Dy1 Dy1 75.89(7) . 2_665 ?
O7 Dy1 O1 78.90(11) . 2_665 ?
O7 Dy1 O3 88.91(11) . . ?
O7 Dy1 O5 149.45(11) . . ?
O7 Dy1 O6 151.46(11) . . ?
O8 Dy1 Dy1 127.70(7) . 2_665 ?
O8 Dy1 O1 80.32(11) . 2_665 ?
O8 Dy1 O3 75.27(11) . . ?
O8 Dy1 O5 136.84(10) . . ?
O8 Dy1 O6 134.52(11) . . ?
O8 Dy1 O7 52.44(10) . . ?
O10 Dy1 Dy1 161.81(8) . 2_665 ?
O10 Dy1 O1 82.54(12) . 2_665 ?
O10 Dy1 O3 85.99(11) . . ?
O10 Dy1 O5 71.20(10) . . ?
O10 Dy1 O6 77.67(11) . . ?
O10 Dy1 O7 121.97(11) . . ?
O10 Dy1 O8 70.49(11) . . ?
O4 N1 O5 121.3(4) . . ?
O4 N1 O6 121.8(4) . . ?
O6 N1 O5 116.9(3) . . ?
O8 N2 O7 116.2(3) . . ?
O9 N2 O7 122.0(4) . . ?
O9 N2 O8 121.8(4) . . ?
C3 O1 C7 116.5(4) . . ?
C3 O1 Dy1 116.6(2) . 2_665 ?
C7 O1 Dy1 126.9(3) . 2_665 ?
C4 O2 Dy1 121.6(2) . . ?
C4 O2 Dy1 123.2(2) . 2_665 ?
Dy1 O2 Dy1 113.87(12) 2_665 . ?
C5 O3 C8 116.2(4) . . ?
C5 O3 Dy1 115.7(2) . . ?
C8 O3 Dy1 126.2(3) . . ?
N1 O5 Dy1 93.9(2) . . ?
N1 O6 Dy1 97.5(2) . . ?
N2 O7 Dy1 94.9(2) . . ?
N2 O8 Dy1 96.4(2) . . ?
Dy1 O10 H10A 125(3) . . ?
Dy1 O10 H10B 117(5) . . ?
H10A O10 H10B 112(6) . . ?

loop_
_geom_bond_atom_site_label_1
_geom_bond_atom_site_label_2
_geom_bond_distance
_geom_bond_site_symmetry_2
_geom_bond_publ_flag
C1 H1 0.9300 . ?
C1 C2 1.380(8) . ?
C1 C6 1.393(8) . ?
C2 H2 0.9300 . ?
C2 C3 1.392(7) . ?
C3 C4 1.401(6) . ?
C3 O1 1.393(6) . ?
C4 C5 1.388(6) . ?
C4 O2 1.336(5) . ?
C5 C6 1.372(7) . ?
C5 O3 1.400(6) . ?
C6 H6 0.9300 . ?
C7 H7A 0.9600 . ?
C7 H7B 0.9600 . ?
C7 H7C 0.9600 . ?
C7 O1 1.450(5) . ?
C8 H8A 0.9600 . ?
C8 H8B 0.9600 . ?
C8 H8C 0.9600 . ?
C8 O3 1.438(5) . ?
C9 H9A 0.9600 . ?
C9 H9B 0.9600 . ?
C9 H9C 0.9600 . ?
C9 C10 1.426(8) . ?
C10 N3 1.137(7) . ?
Dy1 Dy1 3.8071(4) 2_665 ?
Dy1 O1 2.495(3) 2_665 ?
Dy1 O2 2.283(3) . ?
Dy1 O2 2.260(3) 2_665 ?
Dy1 O3 2.504(3) . ?
Dy1 O5 2.514(3) . ?
Dy1 O6 2.450(3) . ?
Dy1 O7 2.448(3) . ?
Dy1 O8 2.422(3) . ?
Dy1 O10 2.356(3) . ?
N1 O4 1.229(5) . ?
N1 O5 1.276(5) . ?
N1 O6 1.256(5) . ?
N2 O7 1.271(5) . ?
N2 O8 1.264(5) . ?
N2 O9 1.225(5) . ?
O10 H10A 0.810(19) . ?
O10 H10B 0.83(2) . ?

loop_
_geom_torsion_atom_site_label_1
_geom_torsion_atom_site_label_2
_geom_torsion_atom_site_label_3
_geom_torsion_atom_site_label_4
_geom_torsion
_geom_torsion_site_symmetry_1
_geom_torsion_site_symmetry_2
_geom_torsion_site_symmetry_3
_geom_torsion_site_symmetry_4
_geom_torsion_publ_flag
C1 C2 C3 C4 0.7(7) . . . . ?
C1 C2 C3 O1 179.4(4) . . . . ?
C2 C1 C6 C5 -0.5(7) . . . . ?
C2 C3 C4 C5 -0.6(6) . . . . ?
C2 C3 C4 O2 178.5(4) . . . . ?
C2 C3 O1 C7 0.3(6) . . . . ?
C2 C3 O1 Dy1 179.7(3) . . . 2_665 ?
C3 C4 C5 C6 -0.1(6) . . . . ?
C3 C4 C5 O3 -180.0(3) . . . . ?
C3 C4 O2 Dy1 2.4(5) . . . 2_665 ?
C3 C4 O2 Dy1 -163.6(3) . . . . ?
C4 C3 O1 C7 179.1(4) . . . . ?
C4 C3 O1 Dy1 -1.5(4) . . . 2_665 ?
C4 C5 C6 C1 0.6(7) . . . . ?
C4 C5 O3 C8 -179.8(4) . . . . ?
C4 C5 O3 Dy1 -14.6(4) . . . . ?
C5 C4 O2 Dy1 15.5(5) . . . . ?
C5 C4 O2 Dy1 -178.5(3) . . . 2_665 ?
C6 C1 C2 C3 -0.1(7) . . . . ?
C6 C5 O3 C8 0.3(6) . . . . ?
C6 C5 O3 Dy1 165.5(3) . . . . ?
O1 C3 C4 C5 -179.5(3) . . . . ?
O1 C3 C4 O2 -0.4(5) . . . . ?
O2 C4 C5 C6 -179.2(4) . . . . ?
O2 C4 C5 O3 0.9(5) . . . . ?
O3 C5 C6 C1 -179.5(4) . . . . ?
O4 N1 O5 Dy1 176.0(3) . . . . ?
O4 N1 O6 Dy1 -175.9(3) . . . . ?
O5 N1 O6 Dy1 4.0(3) . . . . ?
O6 N1 O5 Dy1 -3.9(3) . . . . ?
O7 N2 O8 Dy1 -2.5(4) . . . . ?
O8 N2 O7 Dy1 2.4(4) . . . . ?
O9 N2 O7 Dy1 -176.6(4) . . . . ?
O9 N2 O8 Dy1 176.6(4) . . . . ?
